data_7211463
loop_
_publ_author_name
'Rosokha, Sergiy V.'
'Stern, Charlotte L.'
'Ritzert, Jeremy T.'

_publ_section_title
;
 \p-Bonded molecular wires: self-assembly of mixed-valence cation-radical
 stacks within the nanochannels formed by inert
 tetrakis[3,5-bis(trifluoromethyl)phenyl]borate anions
;
_journal_issue 48
_journal_name_full CrystEngComm
_journal_page_first 10638
_journal_paper_doi 10.1039/c3ce41719k
_journal_volume 15
_journal_year 2013
_chemical_formula_moiety '2(C5 H6 S2), C32 H12 B F24'
_chemical_formula_sum 'C42 H24 B F24 S4'
_chemical_formula_weight 1123.66
_chemical_name_systematic
;
 ?
;
_space_group_crystal_system triclinic
_space_group_IT_number 2
_space_group_name_Hall '-P 1'
_space_group_name_H-M_alt 'P -1'
_symmetry_space_group_name_Hall '-P 1'
_symmetry_space_group_name_H-M 'P -1'
_atom_sites_solution_hydrogens geom
_atom_sites_solution_primary direct
_audit_creation_date 2013-06-10
_audit_creation_method
;
  Olex2 1.2
  (compiled Apr 23 2013 17:59:47, GUI svn.r4466)
;
_cell_angle_alpha 109.9752(13)
_cell_angle_beta 90.7942(13)
_cell_angle_gamma 97.8496(13)
_cell_formula_units_Z 2
_cell_length_a 12.8081(3)
_cell_length_b 13.7618(4)
_cell_length_c 13.8612(4)
_cell_measurement_reflns_used 9206
_cell_measurement_temperature 100(2)
_cell_measurement_theta_max 30.01
_cell_measurement_theta_min 2.43
_cell_volume 2269.90(11)
_computing_cell_refinement 'SAINT V7.23A (Bruker, 2005)'
_computing_data_collection 'APEX2 V2.1-4 (Bruker, 2007)'
_computing_data_reduction 'Bruker SAINT'
_computing_molecular_graphics
;
O. V. Dolomanov, L. J. Bourhis, R. J. Gildea, J. A. K. Howard and H. Puschmann,
OLEX2: a complete structure solution, refinement and analysis program.
J. Appl. Cryst. (2009). 42, 339-341.
;
_computing_publication_material
;
O. V. Dolomanov, L. J. Bourhis, R. J. Gildea, J. A. K. Howard and H. Puschmann,
OLEX2: a complete structure solution, refinement and analysis program.
J. Appl. Cryst. (2009). 42, 339-341.
;
_computing_structure_refinement
;
SHELXL, G.M. Sheldrick, Acta Cryst.
(2008). A64, 112-122
;
_computing_structure_solution
;
SHELXS, G.M. Sheldrick, Acta Cryst.
(2008). A64, 112-122
;
_diffrn_ambient_temperature 100.04
_diffrn_detector_area_resol_mean 8
_diffrn_measured_fraction_theta_full 1.000
_diffrn_measured_fraction_theta_max 0.994
_diffrn_measurement_device_type 'Bruker Kappa APEX CCD area detector'
_diffrn_measurement_method '\w and \f scans'
_diffrn_radiation_monochromator graphite
_diffrn_radiation_type MoK\a
_diffrn_radiation_wavelength 0.71073
_diffrn_reflns_av_R_equivalents 0.0540
_diffrn_reflns_av_unetI/netI 0.0330
_diffrn_reflns_Laue_measured_fraction_full 1.000
_diffrn_reflns_Laue_measured_fraction_max 0.994
_diffrn_reflns_limit_h_max 18
_diffrn_reflns_limit_h_min -17
_diffrn_reflns_limit_k_max 19
_diffrn_reflns_limit_k_min -19
_diffrn_reflns_limit_l_max 19
_diffrn_reflns_limit_l_min -19
_diffrn_reflns_number 125025
_diffrn_reflns_point_group_measured_fraction_full 1.000
_diffrn_reflns_point_group_measured_fraction_max 0.994
_diffrn_reflns_theta_full 25.242
_diffrn_reflns_theta_max 30.180
_diffrn_reflns_theta_min 1.593
_diffrn_source 'sealed tube'
_diffrn_standards_number 0
_exptl_absorpt_coefficient_mu 0.341
_exptl_absorpt_correction_T_max 0.7460
_exptl_absorpt_correction_T_min 0.6925
_exptl_absorpt_correction_type multi-scan
_exptl_absorpt_process_details
;
SADABS-2008/1 (Bruker,2008) was used for absorption correction.
wR2(int) was 0.0698 before and 0.0601 after correction.
The Ratio of minimum to maximum transmission is 0.9283.
The \l/2 correction factor is 0.0015.
;
_exptl_crystal_colour green
_exptl_crystal_density_diffrn 1.644
_exptl_crystal_description plate
_exptl_crystal_F_000 1122
_exptl_crystal_size_max 0.447
_exptl_crystal_size_mid 0.282
_exptl_crystal_size_min 0.02
_refine_diff_density_max 0.532
_refine_diff_density_min -0.405
_refine_diff_density_rms 0.058
_refine_ls_extinction_method none
_refine_ls_goodness_of_fit_ref 1.035
_refine_ls_hydrogen_treatment constr
_refine_ls_matrix_type full
_refine_ls_number_parameters 700
_refine_ls_number_reflns 13376
_refine_ls_number_restraints 0
_refine_ls_restrained_S_all 1.035
_refine_ls_R_factor_all 0.0676
_refine_ls_R_factor_gt 0.0424
_refine_ls_shift/su_max 0.001
_refine_ls_shift/su_mean 0.000
_refine_ls_structure_factor_coef Fsqd
_refine_ls_weighting_details
;
 w=1/[\s^2^(Fo^2^)+(0.0420P)^2^+1.5022P]
 where P=(Fo^2^+2Fc^2^)/3
;
_refine_ls_weighting_scheme calc
_refine_ls_wR_factor_gt 0.0960
_refine_ls_wR_factor_ref 0.1086
_reflns_Friedel_coverage 0.000
_reflns_number_gt 9950
_reflns_number_total 13376
_reflns_threshold_expression 'I > 2\s(I)'
_cod_data_source_file c3ce41719k.txt
_cod_data_source_block n2788a
_cod_database_code 7211463
_olex2_refinement_description
;
1. Fixed Uiso
 At 1.2 times of:
  All C(H) groups
 At 1.5 times of:
  All C(H,H,H) groups
2. Others
 Sof(F13A)=Sof(F14A)=Sof(F15A)=1-FVAR(1)
 Sof(F13)=Sof(F14)=Sof(F15)=FVAR(1)
 Sof(F19A)=Sof(F20A)=Sof(F21A)=1-FVAR(2)
 Sof(F19)=Sof(F20)=Sof(F21)=FVAR(2)
3.a Aromatic/amide H refined with riding coordinates:
 C12(H12), C14(H14), C16(H16), C20(H20), C22(H22), C24(H24), C28(H28),
 C30(H30), C32(H32), C36(H36), C38(H38), C40(H40)
3.b Idealised Me refined as rotating group:
 C4(H4A,H4B,H4C), C5(H5A,H5B,H5C), C9(H9A,H9B,H9C), C10(H10A,H10B,H10C)
;
_shelx_estimated_absorpt_t_max 0.993
_shelx_estimated_absorpt_t_min 0.863
_shelx_space_group_comment
;
The symmetry employed for this shelxl refinement is uniquely defined
by the following loop, which should always be used as a source of
symmetry information in preference to the above space-group names.
They are only intended as comments.
;
_shelxl_version_number 2012-9

loop_
_space_group_symop_operation_xyz
'x, y, z'
'-x, -y, -z'

loop_
_atom_site_label
_atom_site_type_symbol
_atom_site_fract_x
_atom_site_fract_y
_atom_site_fract_z
_atom_site_U_iso_or_equiv
_atom_site_adp_type
_atom_site_occupancy
_atom_site_site_symmetry_order
_atom_site_calc_flag
_atom_site_refinement_flags_posn
_atom_site_refinement_flags_adp
_atom_site_refinement_flags_occupancy
_atom_site_disorder_assembly
_atom_site_disorder_group
S1 S 0.11561(5) 0.57766(4) 0.12780(4) 0.04376(13) Uani 1 1 d . . . . .
S2 S 0.10414(4) 0.38256(3) -0.03981(3) 0.02979(10) Uani 1 1 d . . . . .
C1 C 0.04698(15) 0.49155(13) 0.01855(13) 0.0289(4) Uani 1 1 d . . . . .
C2 C 0.21836(18) 0.50649(17) 0.12552(16) 0.0411(5) Uani 1 1 d . . . . .
C3 C 0.21289(16) 0.41522(15) 0.04682(15) 0.0332(4) Uani 1 1 d . . . . .
C4 C 0.3043(3) 0.5545(2) 0.2098(2) 0.0684(8) Uani 1 1 d . . . . .
H4A H 0.3527 0.6077 0.1937 0.103 Uiso 1 1 calc R U . . .
H4B H 0.3433 0.5002 0.2158 0.103 Uiso 1 1 calc R U . . .
H4C H 0.2731 0.5872 0.2750 0.103 Uiso 1 1 calc R U . . .
C5 C 0.29041(18) 0.33936(17) 0.02482(18) 0.0428(5) Uani 1 1 d . . . . .
H5A H 0.2525 0.2683 0.0086 0.064 Uiso 1 1 calc R U . . .
H5B H 0.3393 0.3567 0.0853 0.064 Uiso 1 1 calc R U . . .
H5C H 0.3302 0.3435 -0.0339 0.064 Uiso 1 1 calc R U . . .
S3 S 0.06719(3) 0.47314(3) 0.63149(3) 0.02415(9) Uani 1 1 d . . . . .
S4 S -0.00345(3) 0.33264(3) 0.42618(3) 0.02550(9) Uani 1 1 d . . . . .
C6 C 0.01320(13) 0.45832(13) 0.51235(12) 0.0228(3) Uani 1 1 d . . . . .
C7 C 0.08378(13) 0.34354(13) 0.60270(13) 0.0224(3) Uani 1 1 d . . . . .
C8 C 0.05158(13) 0.27807(13) 0.50685(13) 0.0238(3) Uani 1 1 d . . . . .
C9 C 0.12917(14) 0.31409(14) 0.68695(13) 0.0276(3) Uani 1 1 d . . . . .
H9A H 0.1642 0.3772 0.7413 0.041 Uiso 1 1 calc R U . . .
H9B H 0.1807 0.2668 0.6593 0.041 Uiso 1 1 calc R U . . .
H9C H 0.0724 0.2790 0.7154 0.041 Uiso 1 1 calc R U . . .
C10 C 0.05713(16) 0.16357(14) 0.46517(15) 0.0327(4) Uani 1 1 d . . . . .
H10A H -0.0068 0.1250 0.4804 0.049 Uiso 1 1 calc R U . . .
H10B H 0.1192 0.1493 0.4972 0.049 Uiso 1 1 calc R U . . .
H10C H 0.0626 0.1413 0.3905 0.049 Uiso 1 1 calc R U . . .
F1 F 0.53515(11) 0.42033(10) 0.10365(11) 0.0518(4) Uani 1 1 d . . . . .
F2 F 0.59616(17) 0.57972(10) 0.19106(13) 0.0791(6) Uani 1 1 d . . . . .
F3 F 0.69966(11) 0.47318(13) 0.11854(11) 0.0595(4) Uani 1 1 d . . . . .
F4 F 0.69056(13) 0.67671(9) 0.55225(10) 0.0561(4) Uani 1 1 d . . . . .
F5 F 0.76511(9) 0.56838(10) 0.59891(10) 0.0471(3) Uani 1 1 d . . . . .
F6 F 0.59975(9) 0.56917(9) 0.61168(9) 0.0377(3) Uani 1 1 d . . . . .
F7 F 0.53425(11) -0.17311(9) -0.00147(10) 0.0453(3) Uani 1 1 d . . . . .
F8 F 0.47473(14) -0.21563(9) 0.12255(9) 0.0575(4) Uani 1 1 d . . . . .
F9 F 0.36881(11) -0.21281(10) 0.00388(11) 0.0590(4) Uani 1 1 d . . . . .
F10 F 0.18527(10) 0.11068(13) 0.24560(13) 0.0626(4) Uani 1 1 d . . . . .
F11 F 0.19628(11) 0.09448(12) 0.08708(11) 0.0598(4) Uani 1 1 d . . . . .
F12 F 0.26190(10) 0.23693(10) 0.20514(10) 0.0467(3) Uani 1 1 d . . . . .
F13 F 0.38795(17) 0.23519(13) 0.6632(2) 0.0479(9) Uani 0.707(5) 1 d . . P A 1
F14 F 0.33018(14) 0.1086(3) 0.52754(14) 0.0542(10) Uani 0.707(5) 1 d . . P A 1
F15 F 0.39477(14) 0.08062(18) 0.6558(2) 0.0396(7) Uani 0.707(5) 1 d . . P A 1
F16 F 0.87110(9) 0.23334(11) 0.65738(9) 0.0476(3) Uani 1 1 d . . . . .
F17 F 0.83739(12) 0.06800(12) 0.60001(12) 0.0617(4) Uani 1 1 d . . . . .
F18 F 0.77479(11) 0.15702(15) 0.74146(10) 0.0675(5) Uani 1 1 d . . . . .
F19 F 0.9810(10) 0.3274(3) 0.1491(6) 0.070(3) Uani 0.59(2) 1 d . . P B 1
F20 F 1.0276(6) 0.1868(7) 0.0481(7) 0.066(2) Uani 0.59(2) 1 d . . P B 1
F21 F 0.8859(6) 0.2323(8) 0.0185(5) 0.0641(19) Uani 0.59(2) 1 d . . P B 1
F22 F 0.99953(10) -0.08432(11) 0.19857(12) 0.0526(4) Uani 1 1 d . . . . .
F23 F 0.90676(11) -0.06463(9) 0.32842(9) 0.0419(3) Uani 1 1 d . . . . .
F24 F 0.83680(11) -0.15272(8) 0.17830(10) 0.0458(3) Uani 1 1 d . . . . .
C11 C 0.63679(12) 0.31514(11) 0.33574(12) 0.0180(3) Uani 1 1 d . . . . .
C12 C 0.61923(12) 0.34842(12) 0.25277(13) 0.0205(3) Uani 1 1 d . . . . .
H12 H 0.6040 0.2975 0.1859 0.025 Uiso 1 1 calc R U . . .
C13 C 0.62339(13) 0.45341(12) 0.26494(14) 0.0243(3) Uani 1 1 d . . . . .
C14 C 0.64208(13) 0.53038(12) 0.36161(14) 0.0264(4) Uani 1 1 d . . . . .
H14 H 0.6437 0.6021 0.3703 0.032 Uiso 1 1 calc R U . . .
C15 C 0.65824(13) 0.49940(12) 0.44457(13) 0.0234(3) Uani 1 1 d . . . . .
C16 C 0.65661(13) 0.39417(12) 0.43199(12) 0.0210(3) Uani 1 1 d . . . . .
H16 H 0.6694 0.3757 0.4907 0.025 Uiso 1 1 calc R U . . .
C17 C 0.61231(17) 0.48190(14) 0.17095(16) 0.0364(4) Uani 1 1 d . . . . .
C18 C 0.67792(14) 0.57833(13) 0.55075(15) 0.0302(4) Uani 1 1 d . . . . .
C19 C 0.53684(12) 0.11861(11) 0.23971(11) 0.0170(3) Uani 1 1 d . . . . .
C20 C 0.53834(12) 0.01420(12) 0.17927(11) 0.0189(3) Uani 1 1 d . . . . .
H20 H 0.6023 -0.0139 0.1776 0.023 Uiso 1 1 calc R U . . .
C21 C 0.44929(13) -0.05015(12) 0.12134(11) 0.0215(3) Uani 1 1 d . . . . .
C22 C 0.35509(14) -0.01237(13) 0.11984(12) 0.0252(3) Uani 1 1 d . . . . .
H22 H 0.2943 -0.0562 0.0804 0.030 Uiso 1 1 calc R U . . .
C23 C 0.35189(13) 0.09164(13) 0.17776(12) 0.0234(3) Uani 1 1 d . . . . .
C24 C 0.44023(13) 0.15536(12) 0.23625(12) 0.0200(3) Uani 1 1 d . . . . .
H24 H 0.4353 0.2261 0.2752 0.024 Uiso 1 1 calc R U . . .
C25 C 0.45664(15) -0.16201(13) 0.06186(13) 0.0272(4) Uani 1 1 d . . . . .
C26 C 0.25007(15) 0.13333(16) 0.17869(15) 0.0343(4) Uani 1 1 d . . . . .
C27 C 0.62617(12) 0.17415(11) 0.42863(11) 0.0168(3) Uani 1 1 d . . . . .
C28 C 0.52649(12) 0.16281(11) 0.46762(11) 0.0182(3) Uani 1 1 d . . . . .
H28 H 0.4658 0.1633 0.4277 0.022 Uiso 1 1 calc R U . . .
C29 C 0.51325(12) 0.15091(11) 0.56225(12) 0.0192(3) Uani 1 1 d . . . . .
C30 C 0.59922(14) 0.14705(13) 0.62240(12) 0.0236(3) Uani 1 1 d . . . . .
H30 H 0.5901 0.1363 0.6861 0.028 Uiso 1 1 calc R U . . .
C31 C 0.69847(13) 0.15937(13) 0.58633(12) 0.0237(3) Uani 1 1 d . . . . .
C32 C 0.71150(13) 0.17423(12) 0.49236(11) 0.0199(3) Uani 1 1 d . . . . .
H32 H 0.7810 0.1848 0.4710 0.024 Uiso 1 1 calc R U . . .
C33 C 0.40519(14) 0.14350(12) 0.60084(12) 0.0225(3) Uani 1 1 d . . . . .
C34 C 0.79372(15) 0.15295(17) 0.64610(14) 0.0354(4) Uani 1 1 d . . . . .
C35 C 0.74702(12) 0.15547(11) 0.26570(11) 0.0164(3) Uani 1 1 d . . . . .
C36 C 0.80474(12) 0.20562(12) 0.20630(11) 0.0180(3) Uani 1 1 d . . . . .
H36 H 0.7836 0.2670 0.2005 0.022 Uiso 1 1 calc R U . . .
C37 C 0.89202(12) 0.16847(12) 0.15555(12) 0.0203(3) Uani 1 1 d . . . . .
C38 C 0.92712(13) 0.08007(13) 0.16180(12) 0.0219(3) Uani 1 1 d . . . . .
H38 H 0.9865 0.0547 0.1267 0.026 Uiso 1 1 calc R U . . .
C39 C 0.87249(13) 0.02981(12) 0.22116(12) 0.0204(3) Uani 1 1 d . . . . .
C40 C 0.78479(12) 0.06660(11) 0.27147(11) 0.0183(3) Uani 1 1 d . . . . .
H40 H 0.7491 0.0299 0.3113 0.022 Uiso 1 1 calc R U . . .
C41 C 0.94889(14) 0.22788(15) 0.09490(14) 0.0281(4) Uani 1 1 d . . . . .
C42 C 0.90453(14) -0.06712(13) 0.23088(14) 0.0267(3) Uani 1 1 d . . . . .
B1 B 0.63789(13) 0.19136(12) 0.31757(12) 0.0161(3) Uani 1 1 d . . . . .
F13A F 0.3434(4) 0.2129(4) 0.5836(6) 0.049(2) Uani 0.293(5) 1 d . . P A 2
F14A F 0.3423(4) 0.0542(3) 0.5526(6) 0.051(2) Uani 0.293(5) 1 d . . P A 2
F15A F 0.3954(4) 0.1581(8) 0.6991(4) 0.073(4) Uani 0.293(5) 1 d . . P A 2
F19A F 1.0272(9) 0.2988(12) 0.1547(7) 0.067(3) Uani 0.41(2) 1 d . . P B 2
F20A F 1.0046(12) 0.1728(10) 0.0247(9) 0.077(3) Uani 0.41(2) 1 d . . P B 2
F21A F 0.8927(9) 0.2756(15) 0.0576(15) 0.085(5) Uani 0.41(2) 1 d . . P B 2

loop_
_atom_site_aniso_label
_atom_site_aniso_U_11
_atom_site_aniso_U_22
_atom_site_aniso_U_33
_atom_site_aniso_U_23
_atom_site_aniso_U_13
_atom_site_aniso_U_12
S1 0.0548(3) 0.0339(3) 0.0323(2) -0.0027(2) -0.0054(2) 0.0104(2)
S2 0.0374(3) 0.0239(2) 0.0262(2) 0.00681(16) 0.00796(18) 0.00261(17)
C1 0.0412(10) 0.0219(8) 0.0226(8) 0.0075(6) 0.0085(7) 0.0016(7)
C2 0.0470(13) 0.0371(11) 0.0347(10) 0.0074(8) -0.0026(9) 0.0054(9)
C3 0.0370(10) 0.0327(9) 0.0317(9) 0.0145(8) 0.0072(8) 0.0027(8)
C4 0.073(2) 0.0600(17) 0.0540(15) -0.0054(13) -0.0230(14) 0.0181(14)
C5 0.0424(12) 0.0393(11) 0.0467(12) 0.0142(9) 0.0050(10) 0.0081(9)
S3 0.0262(2) 0.0249(2) 0.02035(18) 0.00744(15) -0.00275(15) 0.00204(15)
S4 0.0271(2) 0.0262(2) 0.02094(18) 0.00743(15) -0.00373(15) -0.00103(16)
C6 0.0197(7) 0.0267(8) 0.0216(7) 0.0087(6) -0.0002(6) 0.0010(6)
C7 0.0191(8) 0.0239(8) 0.0252(8) 0.0110(6) 0.0017(6) 0.0003(6)
C8 0.0217(8) 0.0254(8) 0.0252(8) 0.0110(6) 0.0023(6) 0.0002(6)
C9 0.0270(9) 0.0303(9) 0.0271(8) 0.0137(7) -0.0027(7) 0.0003(7)
C10 0.0397(11) 0.0248(8) 0.0315(9) 0.0079(7) 0.0018(8) 0.0024(7)
F1 0.0498(8) 0.0447(7) 0.0649(9) 0.0332(7) -0.0295(7) -0.0134(6)
F2 0.1451(17) 0.0281(7) 0.0718(10) 0.0276(7) -0.0250(11) 0.0153(8)
F3 0.0514(8) 0.0884(11) 0.0494(8) 0.0480(8) -0.0031(6) -0.0162(7)
F4 0.0905(11) 0.0152(5) 0.0496(7) -0.0020(5) 0.0203(7) -0.0028(6)
F5 0.0275(6) 0.0449(7) 0.0435(7) -0.0151(5) -0.0020(5) 0.0007(5)
F6 0.0300(6) 0.0364(6) 0.0347(6) -0.0016(5) 0.0144(5) 0.0000(5)
F7 0.0558(8) 0.0266(6) 0.0442(7) 0.0010(5) 0.0229(6) 0.0033(5)
F8 0.1211(13) 0.0219(6) 0.0301(6) 0.0092(5) 0.0064(7) 0.0122(7)
F9 0.0441(8) 0.0372(7) 0.0646(9) -0.0175(6) -0.0158(7) -0.0037(6)
F10 0.0290(7) 0.0946(12) 0.0822(11) 0.0488(9) 0.0252(7) 0.0199(7)
F11 0.0416(8) 0.0735(10) 0.0506(8) 0.0000(7) -0.0239(6) 0.0214(7)
F12 0.0359(7) 0.0445(7) 0.0586(8) 0.0120(6) -0.0057(6) 0.0184(5)
F13 0.0475(12) 0.0221(8) 0.073(2) 0.0103(9) 0.0384(13) 0.0133(7)
F14 0.0184(9) 0.108(3) 0.0312(9) 0.0228(12) 0.0023(7) -0.0036(11)
F15 0.0313(9) 0.0441(12) 0.0634(17) 0.0417(12) 0.0220(9) 0.0106(8)
F16 0.0269(6) 0.0690(9) 0.0380(6) 0.0158(6) -0.0093(5) -0.0148(6)
F17 0.0525(9) 0.0603(9) 0.0674(9) 0.0133(7) -0.0285(7) 0.0186(7)
F18 0.0336(7) 0.1440(15) 0.0380(7) 0.0560(9) -0.0063(6) -0.0068(8)
F19 0.115(6) 0.0314(16) 0.050(3) 0.0079(13) 0.042(3) -0.019(2)
F20 0.044(2) 0.097(5) 0.108(5) 0.085(4) 0.058(3) 0.050(2)
F21 0.036(2) 0.120(5) 0.065(3) 0.075(3) -0.003(2) -0.002(3)
F22 0.0410(7) 0.0525(8) 0.0832(10) 0.0377(7) 0.0230(7) 0.0310(6)
F23 0.0709(9) 0.0278(6) 0.0317(6) 0.0129(5) -0.0037(6) 0.0176(6)
F24 0.0548(8) 0.0168(5) 0.0563(8) 0.0016(5) -0.0210(6) 0.0046(5)
C11 0.0166(7) 0.0150(6) 0.0221(7) 0.0064(5) 0.0052(6) 0.0014(5)
C12 0.0187(7) 0.0172(7) 0.0258(7) 0.0082(6) 0.0028(6) 0.0015(6)
C13 0.0209(8) 0.0187(7) 0.0359(9) 0.0134(7) 0.0017(7) 0.0011(6)
C14 0.0217(8) 0.0150(7) 0.0426(10) 0.0098(7) 0.0065(7) 0.0024(6)
C15 0.0197(8) 0.0143(7) 0.0306(8) 0.0015(6) 0.0086(6) 0.0002(6)
C16 0.0203(8) 0.0175(7) 0.0232(7) 0.0054(6) 0.0062(6) 0.0006(6)
C17 0.0423(11) 0.0224(8) 0.0472(11) 0.0193(8) -0.0114(9) -0.0042(8)
C18 0.0266(9) 0.0173(7) 0.0380(9) -0.0001(7) 0.0111(7) -0.0017(6)
C19 0.0187(7) 0.0179(7) 0.0158(6) 0.0081(5) 0.0033(5) 0.0008(5)
C20 0.0204(7) 0.0187(7) 0.0178(7) 0.0071(6) 0.0024(6) 0.0014(6)
C21 0.0267(8) 0.0194(7) 0.0155(7) 0.0048(6) 0.0017(6) -0.0025(6)
C22 0.0227(8) 0.0293(8) 0.0205(7) 0.0079(6) -0.0015(6) -0.0045(6)
C23 0.0200(8) 0.0299(8) 0.0218(7) 0.0110(6) 0.0016(6) 0.0029(6)
C24 0.0220(8) 0.0197(7) 0.0192(7) 0.0078(6) 0.0037(6) 0.0033(6)
C25 0.0345(10) 0.0214(8) 0.0195(7) 0.0025(6) -0.0001(7) -0.0041(7)
C26 0.0235(9) 0.0432(11) 0.0343(10) 0.0113(8) -0.0023(7) 0.0048(8)
C27 0.0201(7) 0.0110(6) 0.0171(6) 0.0031(5) 0.0032(5) -0.0002(5)
C28 0.0206(7) 0.0150(6) 0.0191(7) 0.0060(5) 0.0028(6) 0.0025(5)
C29 0.0212(8) 0.0150(6) 0.0197(7) 0.0053(5) 0.0043(6) -0.0012(5)
C30 0.0272(8) 0.0256(8) 0.0170(7) 0.0088(6) 0.0014(6) -0.0031(6)
C31 0.0223(8) 0.0278(8) 0.0182(7) 0.0070(6) -0.0023(6) -0.0029(6)
C32 0.0195(7) 0.0189(7) 0.0185(7) 0.0048(6) 0.0019(6) -0.0023(6)
C33 0.0281(9) 0.0186(7) 0.0227(7) 0.0093(6) 0.0077(6) 0.0028(6)
C34 0.0277(10) 0.0541(12) 0.0222(8) 0.0151(8) -0.0041(7) -0.0057(8)
C35 0.0174(7) 0.0150(6) 0.0148(6) 0.0034(5) -0.0001(5) -0.0001(5)
C36 0.0179(7) 0.0187(7) 0.0176(7) 0.0067(5) 0.0010(5) 0.0024(5)
C37 0.0176(7) 0.0253(8) 0.0191(7) 0.0094(6) 0.0026(6) 0.0026(6)
C38 0.0186(8) 0.0259(8) 0.0205(7) 0.0057(6) 0.0029(6) 0.0063(6)
C39 0.0212(8) 0.0177(7) 0.0207(7) 0.0044(6) -0.0018(6) 0.0038(6)
C40 0.0207(7) 0.0159(7) 0.0174(7) 0.0053(5) 0.0005(6) 0.0010(5)
C41 0.0244(9) 0.0360(9) 0.0300(9) 0.0175(7) 0.0109(7) 0.0082(7)
C42 0.0282(9) 0.0206(8) 0.0300(8) 0.0058(6) 0.0000(7) 0.0075(6)
B1 0.0187(8) 0.0135(7) 0.0164(7) 0.0055(6) 0.0030(6) 0.0020(6)
F13A 0.041(3) 0.040(3) 0.090(5) 0.045(3) 0.040(3) 0.022(2)
F14A 0.034(3) 0.021(2) 0.078(5) -0.004(2) 0.029(3) -0.0079(17)
F15A 0.029(2) 0.170(11) 0.023(2) 0.040(4) 0.0098(18) 0.004(4)
F19A 0.068(5) 0.077(6) 0.051(3) 0.034(4) -0.005(3) -0.042(4)
F20A 0.131(9) 0.057(3) 0.054(4) 0.025(3) 0.071(4) 0.036(5)
F21A 0.038(5) 0.151(10) 0.144(10) 0.137(9) 0.050(6) 0.052(6)

loop_
_atom_type_symbol
_atom_type_description
_atom_type_scat_dispersion_real
_atom_type_scat_dispersion_imag
_atom_type_scat_source
C C 0.0033 0.0016 'International Tables Vol C Tables 4.2.6.8 and 6.1.1.4'
H H 0.0000 0.0000 'International Tables Vol C Tables 4.2.6.8 and 6.1.1.4'
B B 0.0013 0.0007 'International Tables Vol C Tables 4.2.6.8 and 6.1.1.4'
F F 0.0171 0.0103 'International Tables Vol C Tables 4.2.6.8 and 6.1.1.4'
S S 0.1246 0.1234 'International Tables Vol C Tables 4.2.6.8 and 6.1.1.4'

loop_
_geom_angle_atom_site_label_1
_geom_angle_atom_site_label_2
_geom_angle_atom_site_label_3
_geom_angle
_geom_angle_site_symmetry_1
C1 S1 C2 96.67(10) .
C1 S2 C3 96.93(9) .
S1 C1 S2 114.21(11) .
C1 C1 S1 122.67(18) 2_565
C1 C1 S2 123.12(18) 2_565
C3 C2 S1 116.12(17) .
C3 C2 C4 127.2(2) .
C4 C2 S1 116.63(17) .
C2 C3 S2 116.08(16) .
C2 C3 C5 127.6(2) .
C5 C3 S2 116.32(15) .
C2 C4 H4A 109.5 .
C2 C4 H4B 109.5 .
C2 C4 H4C 109.5 .
H4A C4 H4B 109.5 .
H4A C4 H4C 109.5 .
H4B C4 H4C 109.5 .
C3 C5 H5A 109.5 .
C3 C5 H5B 109.5 .
C3 C5 H5C 109.5 .
H5A C5 H5B 109.5 .
H5A C5 H5C 109.5 .
H5B C5 H5C 109.5 .
C6 S3 C7 96.16(8) .
C6 S4 C8 96.30(8) .
S4 C6 S3 114.65(9) .
C6 C6 S3 122.47(17) 2_566
C6 C6 S4 122.88(17) 2_566
C8 C7 S3 116.59(13) .
C8 C7 C9 126.05(16) .
C9 C7 S3 117.33(12) .
C7 C8 S4 116.24(13) .
C7 C8 C10 126.03(16) .
C10 C8 S4 117.71(13) .
C7 C9 H9A 109.5 .
C7 C9 H9B 109.5 .
C7 C9 H9C 109.5 .
H9A C9 H9B 109.5 .
H9A C9 H9C 109.5 .
H9B C9 H9C 109.5 .
C8 C10 H10A 109.5 .
C8 C10 H10B 109.5 .
C8 C10 H10C 109.5 .
H10A C10 H10B 109.5 .
H10A C10 H10C 109.5 .
H10B C10 H10C 109.5 .
C12 C11 B1 120.88(13) .
C16 C11 C12 115.71(14) .
C16 C11 B1 123.37(14) .
C11 C12 H12 118.9 .
C13 C12 C11 122.26(15) .
C13 C12 H12 118.9 .
C12 C13 C17 118.37(16) .
C14 C13 C12 120.89(16) .
C14 C13 C17 120.68(15) .
C13 C14 H14 121.1 .
C15 C14 C13 117.86(15) .
C15 C14 H14 121.1 .
C14 C15 C16 121.21(15) .
C14 C15 C18 120.49(15) .
C16 C15 C18 118.30(16) .
C11 C16 H16 119.0 .
C15 C16 C11 122.04(15) .
C15 C16 H16 119.0 .
F1 C17 F3 104.86(18) .
F1 C17 C13 113.36(15) .
F2 C17 F1 107.42(17) .
F2 C17 F3 105.21(17) .
F2 C17 C13 113.54(18) .
F3 C17 C13 111.75(16) .
F4 C18 F5 106.37(15) .
F4 C18 F6 106.87(14) .
F4 C18 C15 113.02(17) .
F5 C18 C15 112.01(14) .
F6 C18 F5 105.26(16) .
F6 C18 C15 112.75(14) .
C20 C19 C24 115.57(14) .
C20 C19 B1 122.48(13) .
C24 C19 B1 121.75(13) .
C19 C20 H20 118.8 .
C21 C20 C19 122.31(15) .
C21 C20 H20 118.8 .
C20 C21 C25 118.87(15) .
C22 C21 C20 120.98(15) .
C22 C21 C25 120.14(15) .
C21 C22 H22 121.0 .
C21 C22 C23 117.91(15) .
C23 C22 H22 121.0 .
C22 C23 C26 118.65(16) .
C24 C23 C22 121.09(15) .
C24 C23 C26 120.23(16) .
C19 C24 H24 118.9 .
C23 C24 C19 122.12(15) .
C23 C24 H24 118.9 .
F7 C25 F8 105.68(16) .
F7 C25 F9 106.07(14) .
F7 C25 C21 112.92(14) .
F8 C25 F9 106.31(15) .
F8 C25 C21 112.42(13) .
F9 C25 C21 112.86(16) .
F10 C26 C23 112.38(16) .
F11 C26 F10 106.25(17) .
F11 C26 C23 112.48(16) .
F12 C26 F10 105.36(17) .
F12 C26 F11 106.17(17) .
F12 C26 C23 113.59(16) .
C28 C27 B1 120.54(13) .
C32 C27 C28 115.42(13) .
C32 C27 B1 123.99(13) .
C27 C28 H28 118.8 .
C29 C28 C27 122.44(15) .
C29 C28 H28 118.8 .
C28 C29 C30 120.98(14) .
C28 C29 C33 119.57(14) .
C30 C29 C33 119.45(14) .
C29 C30 H30 121.1 .
C31 C30 C29 117.70(14) .
C31 C30 H30 121.1 .
C30 C31 C32 121.00(15) .
C30 C31 C34 120.20(15) .
C32 C31 C34 118.76(15) .
C27 C32 H32 118.8 .
C31 C32 C27 122.38(15) .
C31 C32 H32 118.8 .
F13 C33 F15 105.82(18) .
F13 C33 C29 110.68(15) .
F14 C33 F13 108.2(2) .
F14 C33 F15 107.42(19) .
F14 C33 C29 113.32(15) .
F15 C33 C29 111.10(15) .
F13A C33 C29 114.3(2) .
F14A C33 C29 114.9(2) .
F14A C33 F13A 99.2(4) .
F15A C33 C29 119.0(3) .
F15A C33 F13A 102.9(4) .
F15A C33 F14A 104.0(4) .
F16 C34 C31 111.78(17) .
F17 C34 F16 104.71(17) .
F17 C34 F18 108.49(18) .
F17 C34 C31 112.94(15) .
F18 C34 F16 104.99(16) .
F18 C34 C31 113.29(16) .
C36 C35 B1 123.12(13) .
C40 C35 C36 115.07(14) .
C40 C35 B1 121.64(13) .
C35 C36 H36 118.9 .
C37 C36 C35 122.22(14) .
C37 C36 H36 118.9 .
C36 C37 C41 118.24(14) .
C38 C37 C36 121.54(14) .
C38 C37 C41 120.21(14) .
C37 C38 H38 121.3 .
C37 C38 C39 117.46(14) .
C39 C38 H38 121.3 .
C38 C39 C40 121.02(14) .
C38 C39 C42 120.82(15) .
C40 C39 C42 118.15(14) .
C35 C40 H40 118.7 .
C39 C40 C35 122.68(14) .
C39 C40 H40 118.7 .
F19 C41 F21 103.1(5) .
F19 C41 C37 113.5(2) .
F20 C41 F19 109.2(5) .
F20 C41 F21 103.7(5) .
F20 C41 C37 114.4(4) .
F21 C41 C37 111.9(4) .
F19A C41 C37 109.7(3) .
F20A C41 C37 113.9(6) .
F20A C41 F19A 99.2(7) .
F21A C41 C37 115.1(4) .
F21A C41 F19A 107.4(6) .
F21A C41 F20A 110.3(7) .
F22 C42 F23 106.05(15) .
F22 C42 F24 106.88(14) .
F22 C42 C39 113.69(15) .
F23 C42 C39 112.22(13) .
F24 C42 F23 105.29(15) .
F24 C42 C39 112.13(14) .
C11 B1 C19 110.45(12) .
C11 B1 C27 108.53(11) .
C11 B1 C35 109.88(12) .
C27 B1 C19 107.84(12) .
C35 B1 C19 108.45(11) .
C35 B1 C27 111.68(12) .

loop_
_geom_bond_atom_site_label_1
_geom_bond_atom_site_label_2
_geom_bond_distance
_geom_bond_site_symmetry_2
S1 C1 1.7096(19) .
S1 C2 1.739(2) .
S2 C1 1.7110(18) .
S2 C3 1.731(2) .
C1 C1 1.381(4) 2_565
C2 C3 1.345(3) .
C2 C4 1.501(3) .
C3 C5 1.498(3) .
C4 H4A 0.9800 .
C4 H4B 0.9800 .
C4 H4C 0.9800 .
C5 H5A 0.9800 .
C5 H5B 0.9800 .
C5 H5C 0.9800 .
S3 C6 1.7166(17) .
S3 C7 1.7335(17) .
S4 C6 1.7159(17) .
S4 C8 1.7343(17) .
C6 C6 1.385(3) 2_566
C7 C8 1.346(2) .
C7 C9 1.495(2) .
C8 C10 1.494(2) .
C9 H9A 0.9800 .
C9 H9B 0.9800 .
C9 H9C 0.9800 .
C10 H10A 0.9800 .
C10 H10B 0.9800 .
C10 H10C 0.9800 .
F1 C17 1.331(2) .
F2 C17 1.324(2) .
F3 C17 1.339(3) .
F4 C18 1.334(2) .
F5 C18 1.340(2) .
F6 C18 1.339(2) .
F7 C25 1.325(2) .
F8 C25 1.331(2) .
F9 C25 1.333(2) .
F10 C26 1.339(2) .
F11 C26 1.336(2) .
F12 C26 1.331(2) .
F13 C33 1.313(2) .
F14 C33 1.304(2) .
F15 C33 1.330(2) .
F16 C34 1.345(2) .
F17 C34 1.329(3) .
F18 C34 1.331(2) .
F19 C41 1.320(5) .
F20 C41 1.296(6) .
F21 C41 1.346(6) .
F22 C42 1.326(2) .
F23 C42 1.341(2) .
F24 C42 1.337(2) .
C11 C12 1.401(2) .
C11 C16 1.397(2) .
C11 B1 1.637(2) .
C12 H12 0.9500 .
C12 C13 1.390(2) .
C13 C14 1.388(2) .
C13 C17 1.493(3) .
C14 H14 0.9500 .
C14 C15 1.378(3) .
C15 C16 1.395(2) .
C15 C18 1.494(2) .
C16 H16 0.9500 .
C19 C20 1.397(2) .
C19 C24 1.405(2) .
C19 B1 1.647(2) .
C20 H20 0.9500 .
C20 C21 1.394(2) .
C21 C22 1.380(2) .
C21 C25 1.494(2) .
C22 H22 0.9500 .
C22 C23 1.388(2) .
C23 C24 1.387(2) .
C23 C26 1.493(3) .
C24 H24 0.9500 .
C27 C28 1.403(2) .
C27 C32 1.395(2) .
C27 B1 1.641(2) .
C28 H28 0.9500 .
C28 C29 1.386(2) .
C29 C30 1.390(2) .
C29 C33 1.494(2) .
C30 H30 0.9500 .
C30 C31 1.383(2) .
C31 C32 1.395(2) .
C31 C34 1.495(3) .
C32 H32 0.9500 .
C33 F13A 1.397(5) .
C33 F14A 1.326(4) .
C33 F15A 1.317(4) .
C35 C36 1.402(2) .
C35 C40 1.401(2) .
C35 B1 1.640(2) .
C36 H36 0.9500 .
C36 C37 1.392(2) .
C37 C38 1.382(2) .
C37 C41 1.493(2) .
C38 H38 0.9500 .
C38 C39 1.385(2) .
C39 C40 1.393(2) .
C39 C42 1.496(2) .
C40 H40 0.9500 .
C41 F19A 1.342(7) .
C41 F20A 1.302(9) .
C41 F21A 1.251(9) .

loop_
_geom_torsion_atom_site_label_1
_geom_torsion_atom_site_label_2
_geom_torsion_atom_site_label_3
_geom_torsion_atom_site_label_4
_geom_torsion
_geom_torsion_site_symmetry_4
S1 C2 C3 S2 -0.2(2) .
S1 C2 C3 C5 179.03(17) .
C1 S1 C2 C3 0.01(19) .
C1 S1 C2 C4 178.7(2) .
C1 S2 C3 C2 0.27(18) .
C1 S2 C3 C5 -179.04(15) .
C2 S1 C1 S2 0.17(13) .
C2 S1 C1 C1 179.6(2) 2_565
C3 S2 C1 S1 -0.25(12) .
C3 S2 C1 C1 -179.7(2) 2_565
C4 C2 C3 S2 -178.7(2) .
C4 C2 C3 C5 0.6(4) .
S3 C7 C8 S4 -0.72(18) .
S3 C7 C8 C10 -179.46(14) .
C6 S3 C7 C8 -0.75(15) .
C6 S3 C7 C9 -178.91(13) .
C6 S4 C8 C7 1.80(15) .
C6 S4 C8 C10 -179.35(14) .
C7 S3 C6 S4 1.96(11) .
C7 S3 C6 C6 -177.1(2) 2_566
C8 S4 C6 S3 -2.27(11) .
C8 S4 C6 C6 176.8(2) 2_566
C9 C7 C8 S4 177.26(13) .
C9 C7 C8 C10 -1.5(3) .
C11 C12 C13 C14 -2.1(3) .
C11 C12 C13 C17 175.10(16) .
C12 C11 C16 C15 0.3(2) .
C12 C11 B1 C19 -45.99(18) .
C12 C11 B1 C27 -164.01(14) .
C12 C11 B1 C35 73.61(18) .
C12 C13 C14 C15 1.2(2) .
C12 C13 C17 F1 44.3(2) .
C12 C13 C17 F2 167.24(17) .
C12 C13 C17 F3 -74.0(2) .
C13 C14 C15 C16 0.4(2) .
C13 C14 C15 C18 -179.52(15) .
C14 C13 C17 F1 -138.54(18) .
C14 C13 C17 F2 -15.6(3) .
C14 C13 C17 F3 103.2(2) .
C14 C15 C16 C11 -1.2(2) .
C14 C15 C18 F4 -7.8(2) .
C14 C15 C18 F5 -127.90(18) .
C14 C15 C18 F6 113.59(18) .
C16 C11 C12 C13 1.3(2) .
C16 C11 B1 C19 136.41(15) .
C16 C11 B1 C27 18.4(2) .
C16 C11 B1 C35 -103.99(16) .
C16 C15 C18 F4 172.30(15) .
C16 C15 C18 F5 52.2(2) .
C16 C15 C18 F6 -66.4(2) .
C17 C13 C14 C15 -175.94(17) .
C18 C15 C16 C11 178.76(15) .
C19 C20 C21 C22 1.2(2) .
C19 C20 C21 C25 -177.76(14) .
C20 C19 C24 C23 0.9(2) .
C20 C19 B1 C11 154.11(13) .
C20 C19 B1 C27 -87.45(16) .
C20 C19 B1 C35 33.65(18) .
C20 C21 C22 C23 0.0(2) .
C20 C21 C25 F7 -55.0(2) .
C20 C21 C25 F8 64.5(2) .
C20 C21 C25 F9 -175.27(15) .
C21 C22 C23 C24 -0.7(2) .
C21 C22 C23 C26 -178.82(15) .
C22 C21 C25 F7 126.09(17) .
C22 C21 C25 F8 -114.44(19) .
C22 C21 C25 F9 5.8(2) .
C22 C23 C24 C19 0.2(2) .
C22 C23 C26 F10 82.2(2) .
C22 C23 C26 F11 -37.7(2) .
C22 C23 C26 F12 -158.29(16) .
C24 C19 C20 C21 -1.5(2) .
C24 C19 B1 C11 -31.23(18) .
C24 C19 B1 C27 87.21(16) .
C24 C19 B1 C35 -151.69(13) .
C24 C23 C26 F10 -95.9(2) .
C24 C23 C26 F11 144.20(17) .
C24 C23 C26 F12 23.6(2) .
C25 C21 C22 C23 178.92(14) .
C26 C23 C24 C19 178.34(15) .
C27 C28 C29 C30 -1.6(2) .
C27 C28 C29 C33 177.57(14) .
C28 C27 C32 C31 2.8(2) .
C28 C27 B1 C11 82.05(16) .
C28 C27 B1 C19 -37.61(17) .
C28 C27 B1 C35 -156.67(13) .
C28 C29 C30 C31 2.4(2) .
C28 C29 C33 F13 -96.2(2) .
C28 C29 C33 F14 25.5(3) .
C28 C29 C33 F15 146.52(19) .
C28 C29 C33 F13A -41.4(4) .
C28 C29 C33 F14A 72.3(5) .
C28 C29 C33 F15A -163.4(6) .
C29 C30 C31 C32 -0.6(2) .
C29 C30 C31 C34 -178.26(16) .
C30 C29 C33 F13 83.0(2) .
C30 C29 C33 F14 -155.3(2) .
C30 C29 C33 F15 -34.3(2) .
C30 C29 C33 F13A 137.8(4) .
C30 C29 C33 F14A -108.5(5) .
C30 C29 C33 F15A 15.8(6) .
C30 C31 C32 C27 -2.1(2) .
C30 C31 C34 F16 -131.63(17) .
C30 C31 C34 F17 110.6(2) .
C30 C31 C34 F18 -13.3(3) .
C32 C27 C28 C29 -0.9(2) .
C32 C27 B1 C11 -95.03(16) .
C32 C27 B1 C19 145.31(14) .
C32 C27 B1 C35 26.24(19) .
C32 C31 C34 F16 50.6(2) .
C32 C31 C34 F17 -67.2(2) .
C32 C31 C34 F18 168.99(17) .
C33 C29 C30 C31 -176.85(14) .
C34 C31 C32 C27 175.65(16) .
C35 C36 C37 C38 -0.6(2) .
C35 C36 C37 C41 -179.47(15) .
C36 C35 C40 C39 -0.7(2) .
C36 C35 B1 C11 -25.57(19) .
C36 C35 B1 C19 95.24(16) .
C36 C35 B1 C27 -146.06(14) .
C36 C37 C38 C39 -0.4(2) .
C36 C37 C41 F19 55.4(7) .
C36 C37 C41 F20 -178.4(5) .
C36 C37 C41 F21 -60.8(5) .
C36 C37 C41 F19A 91.4(9) .
C36 C37 C41 F20A -158.5(8) .
C36 C37 C41 F21A -29.7(12) .
C37 C38 C39 C40 0.8(2) .
C37 C38 C39 C42 179.23(15) .
C38 C37 C41 F19 -123.5(7) .
C38 C37 C41 F20 2.6(6) .
C38 C37 C41 F21 120.2(5) .
C38 C37 C41 F19A -87.5(9) .
C38 C37 C41 F20A 22.6(8) .
C38 C37 C41 F21A 151.3(12) .
C38 C39 C40 C35 -0.2(2) .
C38 C39 C42 F22 14.3(2) .
C38 C39 C42 F23 134.68(16) .
C38 C39 C42 F24 -107.05(19) .
C40 C35 C36 C37 1.0(2) .
C40 C35 B1 C11 159.40(13) .
C40 C35 B1 C19 -79.79(16) .
C40 C35 B1 C27 38.91(18) .
C40 C39 C42 F22 -167.17(15) .
C40 C39 C42 F23 -46.8(2) .
C40 C39 C42 F24 71.5(2) .
C41 C37 C38 C39 178.53(15) .
C42 C39 C40 C35 -178.74(14) .
B1 C11 C12 C13 -176.50(14) .
B1 C11 C16 C15 178.04(14) .
B1 C19 C20 C21 173.42(13) .
B1 C19 C24 C23 -174.15(14) .
B1 C27 C28 C29 -178.25(13) .
B1 C27 C32 C31 179.97(14) .
B1 C35 C36 C37 -174.29(14) .
B1 C35 C40 C39 174.75(14) .
